data_7217828
loop_
_publ_author_name
'Kempf, Julie'
'Noujeim, Nadim'
'Schmitzer, Andreea R.'

_publ_section_title
;
 2,4,7-triphenylbenzimidazole : the monomeric unit of supramolecular
 helical rod-like transmembrane transporters
;
_journal_name_full 'RSC Advances'
_journal_paper_doi 10.1039/C4RA06887D
_journal_year 2014
_chemical_absolute_configuration ad
_chemical_compound_source 'Synthesized by the authors. See text'
_chemical_formula_sum 'C26 H20 Cl4 N2'
_chemical_formula_weight 502.24
_chemical_name_systematic
;
 ?
;
_space_group_crystal_system orthorhombic
_space_group_IT_number 19
_space_group_name_Hall 'P 2ac 2ab'
_space_group_name_H-M_alt 'P 21 21 21'
_symmetry_space_group_name_Hall 'P 2ac 2ab'
_symmetry_space_group_name_H-M 'P 21 21 21'
_atom_sites_solution_hydrogens geom
_atom_sites_solution_primary direct
_atom_sites_solution_secondary difmap
_audit_creation_method SHELXL-2014
_cell_angle_alpha 90
_cell_angle_beta 90
_cell_angle_gamma 90
_cell_formula_units_Z 4
_cell_length_a 7.2022(2)
_cell_length_b 13.4802(4)
_cell_length_c 23.7766(7)
_cell_measurement_reflns_used 9469
_cell_measurement_temperature 100
_cell_measurement_theta_max 70.90
_cell_measurement_theta_min 3.72
_cell_volume 2308.40(12)
_computing_cell_refinement 'SAINT V7.68A(Bruker AXS, 2009)'
_computing_data_collection 'APEX2  (Bruker AXS, 2009)'
_computing_data_reduction 'SAINT V7.68A(Bruker AXS, 2009)'
_computing_molecular_graphics 'SHELXTL  (Bruker AXS, 2003)'
_computing_publication_material 'UdMX (Maris, 2004)'
_computing_structure_refinement 'SHELXL97 (Sheldrick, 2008)'
_computing_structure_solution 'SHELXS (Sheldrick, 2008)'
_diffrn_ambient_temperature 100
_diffrn_detector_area_resol_mean 8.3
_diffrn_measured_fraction_theta_full 1.000
_diffrn_measured_fraction_theta_max 0.998
_diffrn_measurement_device_type 'Bruker APEX II'
_diffrn_measurement_method \w
_diffrn_radiation_type CuK\a
_diffrn_radiation_wavelength 1.54178
_diffrn_reflns_av_R_equivalents 0.061
_diffrn_reflns_av_unetI/netI 0.0393
_diffrn_reflns_Laue_measured_fraction_full 1.000
_diffrn_reflns_Laue_measured_fraction_max 0.998
_diffrn_reflns_limit_h_max 8
_diffrn_reflns_limit_h_min -8
_diffrn_reflns_limit_k_max 16
_diffrn_reflns_limit_k_min -16
_diffrn_reflns_limit_l_max 29
_diffrn_reflns_limit_l_min -29
_diffrn_reflns_number 31032
_diffrn_reflns_point_group_measured_fraction_full 1.000
_diffrn_reflns_point_group_measured_fraction_max 0.993
_diffrn_reflns_theta_full 67.679
_diffrn_reflns_theta_max 71.209
_diffrn_reflns_theta_min 3.718
_diffrn_source 'Incoatec I\muS Microsource '
_exptl_absorpt_coefficient_mu 4.792
_exptl_absorpt_correction_T_max 0.7534
_exptl_absorpt_correction_T_min 0.4971
_exptl_absorpt_correction_type multi-scan
_exptl_absorpt_process_details 'Sadabs (Sheldrick, 2008)'
_exptl_crystal_colour Colorless
_exptl_crystal_density_diffrn 1.445
_exptl_crystal_description needle
_exptl_crystal_F_000 1032
_exptl_crystal_size_max 0.16
_exptl_crystal_size_mid 0.03
_exptl_crystal_size_min 0.02
_refine_ls_abs_structure_details 'Flack, H.D. and Schwarzenbach, D. (1999), XXXX Friedel Pairs'
_refine_ls_abs_structure_Flack 0.027(7)
_refine_ls_extinction_method none
_refine_ls_goodness_of_fit_ref 1.058
_refine_ls_matrix_type full
_refine_ls_number_parameters 295
_refine_ls_number_reflns 4456
_refine_ls_number_restraints 0
_refine_ls_restrained_S_all 1.058
_refine_ls_R_factor_all 0.0453
_refine_ls_R_factor_gt 0.0429
_refine_ls_shift/su_max 0.000
_refine_ls_shift/su_mean 0.000
_refine_ls_structure_factor_coef Fsqd
_refine_ls_weighting_details 'w=1/[\s^2^(Fo^2^)+(0.0788P)^2^+0.6880P] where P=(Fo^2^+2Fc^2^)/3'
_refine_ls_weighting_scheme calc
_refine_ls_wR_factor_gt 0.1113
_refine_ls_wR_factor_ref 0.1136
_reflns_Friedel_coverage 0.731
_reflns_Friedel_fraction_full 0.999
_reflns_Friedel_fraction_max 0.986
_reflns_number_gt 4239
_reflns_number_total 4456
_cod_data_source_file c4ra06887d2.cif
_cod_data_source_block JULIE2
_cod_original_sg_symbol_H-M P212121
_cod_database_code 7217828
_shelx_space_group_comment
;
The symmetry employed for this shelxl refinement is uniquely defined
by the following loop, which should always be used as a source of
symmetry information in preference to the above space-group names.
They are only intended as comments.
;
_shelx_estimated_absorpt_t_min 0.514
_shelx_estimated_absorpt_t_max 0.910

loop_
_space_group_symop_operation_xyz
'x, y, z'
'-x+1/2, -y, z+1/2'
'x+1/2, -y+1/2, -z'
'-x, y+1/2, -z+1/2'

loop_
_atom_site_label
_atom_site_type_symbol
_atom_site_fract_x
_atom_site_fract_y
_atom_site_fract_z
_atom_site_U_iso_or_equiv
_atom_site_adp_type
_atom_site_occupancy
_atom_site_site_symmetry_order
_atom_site_calc_flag
_atom_site_refinement_flags_posn
_atom_site_refinement_flags_adp
C2 C 0.9778(5) 0.7827(2) 0.01539(15) 0.0186(7) Uani 1 1 d . .
C4 C 0.9860(5) 0.8901(3) 0.08653(15) 0.0196(7) Uani 1 1 d . .
C5 C 0.9570(5) 0.9421(3) 0.03628(15) 0.0190(7) Uani 1 1 d . .
C6 C 0.9360(5) 1.0459(3) 0.03435(16) 0.0205(7) Uani 1 1 d . .
C7 C 0.9332(5) 1.0914(3) 0.08629(16) 0.0235(7) Uani 1 1 d . .
H7 H 0.9153 1.1611 0.0878 0.028 Uiso 1 1 calc R U
C8 C 0.9554(5) 1.0397(3) 0.13677(16) 0.0231(7) Uani 1 1 d . .
H8 H 0.9526 1.0761 0.1710 0.028 Uiso 1 1 calc R U
C9 C 0.9816(5) 0.9370(3) 0.13942(16) 0.0210(7) Uani 1 1 d . .
C10 C 0.9797(5) 0.6906(3) -0.01775(16) 0.0195(7) Uani 1 1 d . .
C11 C 1.0237(5) 0.6944(3) -0.07527(16) 0.0216(7) Uani 1 1 d . .
H11 H 1.0547 0.7559 -0.0924 0.026 Uiso 1 1 calc R U
C12 C 1.0218(5) 0.6080(3) -0.10705(16) 0.0240(7) Uani 1 1 d . .
H12 H 1.0492 0.6104 -0.1461 0.029 Uiso 1 1 calc R U
C13 C 0.9793(5) 0.5175(3) -0.08142(17) 0.0253(8) Uani 1 1 d . .
H13 H 0.9794 0.4583 -0.1031 0.030 Uiso 1 1 calc R U
C14 C 0.9374(5) 0.5137(3) -0.02495(16) 0.0252(8) Uani 1 1 d . .
H14 H 0.9089 0.4519 -0.0079 0.030 Uiso 1 1 calc R U
C15 C 0.9366(5) 0.6001(3) 0.00740(15) 0.0213(7) Uani 1 1 d . .
H15 H 0.9068 0.5972 0.0463 0.026 Uiso 1 1 calc R U
C16 C 0.9308(5) 1.1050(2) -0.01860(15) 0.0209(7) Uani 1 1 d . .
C17 C 1.0453(5) 1.0818(3) -0.06364(15) 0.0231(7) Uani 1 1 d . .
H17 H 1.1191 1.0234 -0.0622 0.028 Uiso 1 1 calc R U
C18 C 1.0539(6) 1.1425(3) -0.11081(17) 0.0286(8) Uani 1 1 d . .
H18 H 1.1332 1.1258 -0.1413 0.034 Uiso 1 1 calc R U
C19 C 0.9450(6) 1.2283(3) -0.11301(17) 0.0304(8) Uani 1 1 d . .
H19 H 0.9507 1.2705 -0.1449 0.036 Uiso 1 1 calc R U
C20 C 0.8294(6) 1.2514(3) -0.06871(18) 0.0295(8) Uani 1 1 d . .
H20 H 0.7553 1.3097 -0.0704 0.035 Uiso 1 1 calc R U
C21 C 0.8200(6) 1.1901(3) -0.02140(17) 0.0259(8) Uani 1 1 d . .
H21 H 0.7387 1.2061 0.0087 0.031 Uiso 1 1 calc R U
C22 C 0.9931(5) 0.8869(3) 0.19467(15) 0.0205(7) Uani 1 1 d . .
C23 C 0.8905(6) 0.9244(3) 0.23979(16) 0.0251(7) Uani 1 1 d . .
H23 H 0.8116 0.9799 0.2339 0.030 Uiso 1 1 calc R U
C24 C 0.9008(6) 0.8830(3) 0.29257(16) 0.0287(8) Uani 1 1 d . .
H24 H 0.8321 0.9108 0.3228 0.034 Uiso 1 1 calc R U
C25 C 1.0124(6) 0.8002(3) 0.30143(17) 0.0293(9) Uani 1 1 d . .
H25 H 1.0187 0.7704 0.3376 0.035 Uiso 1 1 calc R U
C26 C 1.1140(6) 0.7614(3) 0.25722(17) 0.0278(8) Uani 1 1 d . .
H26 H 1.1900 0.7048 0.2632 0.033 Uiso 1 1 calc R U
C27 C 1.1060(6) 0.8048(3) 0.20398(15) 0.0224(7) Uani 1 1 d . .
H27 H 1.1778 0.7782 0.1740 0.027 Uiso 1 1 calc R U
N1 N 0.9527(4) 0.8730(2) -0.00676(13) 0.0183(6) Uani 1 1 d . .
H1 H 0.911(7) 0.878(3) -0.038(2) 0.022 Uiso 1 1 d . U
N3 N 1.0002(4) 0.7900(2) 0.07070(13) 0.0185(6) Uani 1 1 d . .
H3 H 1.031(7) 0.745(4) 0.0918(19) 0.022 Uiso 1 1 d . U
C28 C 0.6077(6) 0.5983(3) 0.20472(16) 0.0284(8) Uani 1 1 d . .
H28 H 0.4986 0.5836 0.1801 0.034 Uiso 1 1 calc R U
Cl2 Cl 0.81384(14) 0.58337(7) 0.16554(4) 0.0320(2) Uani 1 1 d . .
Cl3 Cl 0.60731(17) 0.51577(10) 0.26239(5) 0.0489(3) Uani 1 1 d . .
Cl4 Cl 0.59265(16) 0.72176(8) 0.22872(5) 0.0386(3) Uani 1 1 d . .
Cl1 Cl 0.73779(11) 0.89438(6) 0.88401(3) 0.0211(2) Uani 1 1 d . .

loop_
_atom_site_aniso_label
_atom_site_aniso_U_11
_atom_site_aniso_U_22
_atom_site_aniso_U_33
_atom_site_aniso_U_23
_atom_site_aniso_U_13
_atom_site_aniso_U_12
C2 0.0149(15) 0.0152(15) 0.0257(16) 0.0021(13) 0.0001(13) -0.0003(13)
C4 0.0168(16) 0.0153(15) 0.0267(17) -0.0013(13) -0.0006(13) -0.0009(13)
C5 0.0182(16) 0.0150(15) 0.0238(16) -0.0001(12) 0.0005(13) -0.0009(12)
C6 0.0177(17) 0.0149(15) 0.0289(18) 0.0025(13) -0.0002(14) 0.0009(13)
C7 0.0254(18) 0.0139(15) 0.0312(18) -0.0007(14) -0.0007(15) -0.0020(14)
C8 0.0268(18) 0.0173(16) 0.0252(17) -0.0046(13) 0.0027(15) -0.0017(14)
C9 0.0201(17) 0.0163(15) 0.0265(18) -0.0012(13) 0.0004(14) 0.0000(13)
C10 0.0147(16) 0.0154(15) 0.0283(18) -0.0012(14) -0.0036(13) 0.0008(13)
C11 0.0208(17) 0.0164(15) 0.0274(18) 0.0008(13) -0.0021(14) 0.0021(14)
C12 0.0232(17) 0.0201(16) 0.0286(18) -0.0015(14) 0.0008(14) 0.0010(15)
C13 0.0233(19) 0.0182(16) 0.034(2) -0.0069(14) -0.0021(15) 0.0002(14)
C14 0.0252(19) 0.0158(16) 0.0346(19) -0.0006(14) -0.0024(15) -0.0028(14)
C15 0.0204(17) 0.0185(16) 0.0251(17) -0.0004(14) 0.0011(13) -0.0012(14)
C16 0.0234(18) 0.0129(15) 0.0264(16) 0.0004(13) -0.0044(14) -0.0026(14)
C17 0.0258(18) 0.0153(15) 0.0283(17) -0.0013(14) -0.0026(14) -0.0012(14)
C18 0.036(2) 0.0206(16) 0.0291(19) -0.0005(15) 0.0013(17) -0.0051(16)
C19 0.043(2) 0.0178(16) 0.0305(19) 0.0060(15) -0.0044(18) -0.0042(17)
C20 0.033(2) 0.0153(16) 0.040(2) 0.0032(15) -0.0082(18) 0.0007(15)
C21 0.0252(18) 0.0185(16) 0.034(2) 0.0006(15) -0.0017(16) 0.0025(15)
C22 0.0205(17) 0.0161(15) 0.0250(17) -0.0021(13) -0.0004(14) -0.0038(14)
C23 0.0255(17) 0.0184(15) 0.0314(18) -0.0013(14) 0.0020(15) -0.0013(15)
C24 0.035(2) 0.0243(18) 0.0271(18) -0.0058(14) 0.0068(17) -0.0017(17)
C25 0.039(2) 0.0250(19) 0.0245(18) 0.0046(14) -0.0026(16) -0.0054(17)
C26 0.0304(19) 0.0203(16) 0.0329(19) 0.0019(15) -0.0040(17) 0.0000(16)
C27 0.0213(16) 0.0192(16) 0.0267(18) -0.0001(13) -0.0004(14) -0.0001(14)
N1 0.0179(14) 0.0140(13) 0.0230(15) -0.0002(11) -0.0019(12) 0.0006(10)
N3 0.0198(15) 0.0103(13) 0.0253(15) 0.0010(11) -0.0004(12) 0.0016(11)
C28 0.0251(17) 0.0294(19) 0.0306(19) 0.0068(16) -0.0015(15) 0.0022(17)
Cl2 0.0304(5) 0.0293(5) 0.0363(5) 0.0004(4) 0.0053(4) 0.0001(4)
Cl3 0.0353(5) 0.0581(7) 0.0533(7) 0.0321(6) 0.0029(5) -0.0016(5)
Cl4 0.0377(5) 0.0351(5) 0.0428(5) -0.0059(4) 0.0029(5) 0.0034(4)
Cl1 0.0204(4) 0.0180(4) 0.0247(4) 0.0017(3) -0.0013(3) -0.0011(3)

loop_
_atom_type_symbol
_atom_type_description
_atom_type_scat_dispersion_real
_atom_type_scat_dispersion_imag
_atom_type_scat_source
C C 0.0181 0.0091 'International Tables Vol C Tables 4.2.6.8 and 6.1.1.4'
H H 0.0000 0.0000 'International Tables Vol C Tables 4.2.6.8 and 6.1.1.4'
N N 0.0311 0.0180 'International Tables Vol C Tables 4.2.6.8 and 6.1.1.4'
Cl Cl 0.3639 0.7018 'International Tables Vol C Tables 4.2.6.8 and 6.1.1.4'

loop_
_geom_angle_atom_site_label_1
_geom_angle_atom_site_label_2
_geom_angle_atom_site_label_3
_geom_angle
_geom_angle_publ_flag
N3 C2 N1 109.8(3) y
N3 C2 C10 126.3(3) y
N1 C2 C10 123.9(3) y
C5 C4 N3 105.2(3) y
C5 C4 C9 122.2(3) y
N3 C4 C9 132.3(3) y
N1 C5 C4 107.3(3) y
N1 C5 C6 129.9(3) y
C4 C5 C6 122.8(3) y
C7 C6 C5 114.5(3) y
C7 C6 C16 121.2(3) y
C5 C6 C16 124.2(3) y
C6 C7 C8 123.1(3) y
C6 C7 H7 118.5 ?
C8 C7 H7 118.5 ?
C7 C8 C9 123.2(3) y
C7 C8 H8 118.4 ?
C9 C8 H8 118.4 ?
C8 C9 C4 114.1(3) y
C8 C9 C22 120.0(3) y
C4 C9 C22 125.9(3) y
C15 C10 C11 120.0(3) y
C15 C10 C2 120.5(3) y
C11 C10 C2 119.6(3) y
C12 C11 C10 119.8(3) y
C12 C11 H11 120.1 ?
C10 C11 H11 120.1 ?
C11 C12 C13 119.8(3) y
C11 C12 H12 120.1 ?
C13 C12 H12 120.1 ?
C14 C13 C12 120.3(3) y
C14 C13 H13 119.8 ?
C12 C13 H13 119.8 ?
C13 C14 C15 120.5(3) y
C13 C14 H14 119.7 ?
C15 C14 H14 119.7 ?
C10 C15 C14 119.5(3) y
C10 C15 H15 120.2 ?
C14 C15 H15 120.2 ?
C17 C16 C21 119.2(3) y
C17 C16 C6 121.1(3) y
C21 C16 C6 119.5(3) y
C16 C17 C18 121.1(4) y
C16 C17 H17 119.5 ?
C18 C17 H17 119.5 ?
C17 C18 C19 119.5(4) y
C17 C18 H18 120.3 ?
C19 C18 H18 120.3 ?
C20 C19 C18 119.8(4) y
C20 C19 H19 120.1 ?
C18 C19 H19 120.1 ?
C19 C20 C21 120.7(4) y
C19 C20 H20 119.6 ?
C21 C20 H20 119.6 ?
C20 C21 C16 119.7(4) y
C20 C21 H21 120.1 ?
C16 C21 H21 120.1 ?
C27 C22 C23 118.3(3) y
C27 C22 C9 122.5(3) y
C23 C22 C9 119.1(3) y
C24 C23 C22 121.7(4) y
C24 C23 H23 119.2 ?
C22 C23 H23 119.2 ?
C23 C24 C25 119.6(4) y
C23 C24 H24 120.2 ?
C25 C24 H24 120.2 ?
C26 C25 C24 119.6(4) y
C26 C25 H25 120.2 ?
C24 C25 H25 120.2 ?
C25 C26 C27 120.6(4) y
C25 C26 H26 119.7 ?
C27 C26 H26 119.7 ?
C22 C27 C26 120.1(4) y
C22 C27 H27 119.9 ?
C26 C27 H27 119.9 ?
C2 N1 C5 108.5(3) y
C2 N1 H1 119(3) ?
C5 N1 H1 130(3) ?
C2 N3 C4 109.1(3) y
C2 N3 H3 126(3) ?
C4 N3 H3 125(3) ?
CL4 C28 CL2 109.3(2) y
CL4 C28 CL3 110.1(2) y
CL2 C28 CL3 109.8(2) y
CL4 C28 H28 109.2 ?
CL2 C28 H28 109.2 ?
CL3 C28 H28 109.2 ?

loop_
_geom_bond_atom_site_label_1
_geom_bond_atom_site_label_2
_geom_bond_distance
_geom_bond_publ_flag
C2 N3 1.329(5) y
C2 N1 1.338(4) y
C2 C10 1.470(5) y
C4 C5 1.401(5) y
C4 N3 1.404(4) y
C4 C9 1.409(5) y
C5 N1 1.384(5) y
C5 C6 1.408(5) y
C6 C7 1.379(5) y
C6 C16 1.490(5) y
C7 C8 1.397(5) y
C7 H7 0.9500 ?
C8 C9 1.398(5) y
C8 H8 0.9500 ?
C9 C22 1.480(5) y
C10 C15 1.394(5) y
C10 C11 1.405(5) y
C11 C12 1.388(5) y
C11 H11 0.9500 ?
C12 C13 1.398(5) y
C12 H12 0.9500 ?
C13 C14 1.377(6) y
C13 H13 0.9500 ?
C14 C15 1.395(5) y
C14 H14 0.9500 ?
C15 H15 0.9500 ?
C16 C17 1.387(5) y
C16 C21 1.399(5) y
C17 C18 1.390(5) y
C17 H17 0.9500 ?
C18 C19 1.399(6) y
C18 H18 0.9500 ?
C19 C20 1.378(6) y
C19 H19 0.9500 ?
C20 C21 1.398(6) y
C20 H20 0.9500 ?
C21 H21 0.9500 ?
C22 C27 1.391(5) y
C22 C23 1.398(5) y
C23 C24 1.375(6) y
C23 H23 0.9500 ?
C24 C25 1.392(6) y
C24 H24 0.9500 ?
C25 C26 1.383(6) y
C25 H25 0.9500 ?
C26 C27 1.396(5) y
C26 H26 0.9500 ?
C27 H27 0.9500 ?
N1 H1 0.79(5) ?
N3 H3 0.82(5) ?
C28 Cl4 1.763(4) y
C28 Cl2 1.764(4) y
C28 Cl3 1.766(4) y
C28 H28 1.0000 ?

loop_
_geom_hbond_atom_site_label_D
_geom_hbond_atom_site_label_H
_geom_hbond_atom_site_label_A
_geom_hbond_distance_DH
_geom_hbond_distance_HA
_geom_hbond_distance_DA
_geom_hbond_angle_DHA
_geom_hbond_site_symmetry_A
_geom_hbond_publ_flag
N1 H1 CL1 0.79(5) 2.25(5) 3.037(3) 168(5) 1_554 y
N3 H3 CL1 0.82(5) 2.46(5) 3.204(3) 151(4) 3_566 y

loop_
_geom_torsion_atom_site_label_1
_geom_torsion_atom_site_label_2
_geom_torsion_atom_site_label_3
_geom_torsion_atom_site_label_4
_geom_torsion
_geom_torsion_publ_flag
N3 C4 C5 N1 0.7(4) y
C9 C4 C5 N1 -174.3(3) y
N3 C4 C5 C6 -179.8(3) y
C9 C4 C5 C6 5.1(6) y
N1 C5 C6 C7 175.0(4) y
C4 C5 C6 C7 -4.3(5) y
N1 C5 C6 C16 -9.4(6) y
C4 C5 C6 C16 171.3(3) y
C5 C6 C7 C8 2.0(5) y
C16 C6 C7 C8 -173.8(4) y
C6 C7 C8 C9 -0.3(6) y
C7 C8 C9 C4 0.7(6) y
C7 C8 C9 C22 -176.4(4) y
C5 C4 C9 C8 -3.0(5) y
N3 C4 C9 C8 -176.6(4) y
C5 C4 C9 C22 173.9(3) y
N3 C4 C9 C22 0.4(6) y
N3 C2 C10 C15 24.4(6) y
N1 C2 C10 C15 -155.7(3) y
N3 C2 C10 C11 -156.2(4) y
N1 C2 C10 C11 23.7(5) y
C15 C10 C11 C12 0.8(5) y
C2 C10 C11 C12 -178.6(3) y
C10 C11 C12 C13 -1.2(6) y
C11 C12 C13 C14 0.7(6) y
C12 C13 C14 C15 0.1(6) y
C11 C10 C15 C14 0.0(5) y
C2 C10 C15 C14 179.3(3) y
C13 C14 C15 C10 -0.4(6) y
C7 C6 C16 C17 136.6(4) y
C5 C6 C16 C17 -38.7(5) y
C7 C6 C16 C21 -38.1(5) y
C5 C6 C16 C21 146.6(4) y
C21 C16 C17 C18 1.1(5) y
C6 C16 C17 C18 -173.6(3) y
C16 C17 C18 C19 -0.1(6) y
C17 C18 C19 C20 -0.5(6) y
C18 C19 C20 C21 0.2(6) y
C19 C20 C21 C16 0.8(6) y
C17 C16 C21 C20 -1.5(6) y
C6 C16 C21 C20 173.3(3) y
C8 C9 C22 C27 -145.9(4) y
C4 C9 C22 C27 37.3(6) y
C8 C9 C22 C23 32.5(5) y
C4 C9 C22 C23 -144.3(4) y
C27 C22 C23 C24 0.8(6) y
C9 C22 C23 C24 -177.7(4) y
C22 C23 C24 C25 -1.6(6) y
C23 C24 C25 C26 1.0(6) y
C24 C25 C26 C27 0.2(6) y
C23 C22 C27 C26 0.5(5) y
C9 C22 C27 C26 178.9(4) y
C25 C26 C27 C22 -1.0(6) y
N3 C2 N1 C5 -0.7(4) y
C10 C2 N1 C5 179.4(3) y
C4 C5 N1 C2 -0.1(4) y
C6 C5 N1 C2 -179.5(4) y
N1 C2 N3 C4 1.1(4) y
C10 C2 N3 C4 -178.9(3) y
C5 C4 N3 C2 -1.1(4) y
C9 C4 N3 C2 173.2(4) y
